data_4307246
loop_
_publ_author_name
'Elaine Phuay Leng Tay'
'Seah Ling Kuan'
'Weng Kee Leong'
'Lai Yoong Goh'

_publ_section_title
;
Synthetic and X-ray Structural and Reactivity Studies of Cp*RuIV Complexes
Containing Bidentate Dithiocarbonate, Xanthate, Carbonate, and Phosphinate
Ligands (Cp* = \h5-C5Me5)
;
_journal_name_full 'Inorganic Chemistry'
_journal_page_first 1440
_journal_page_last 1450
_journal_paper_doi 10.1021/ic061781t
_journal_volume 46
_journal_year 2007
_chemical_formula_sum 'C15 H25 Cl2 N Ru S2'
_chemical_formula_weight 455.45
_chemical_name_systematic
; 
 ? 
;
_space_group_IT_number 62
_symmetry_cell_setting orthorhombic
_symmetry_space_group_name_Hall '-P 2ac 2n'
_symmetry_space_group_name_H-M 'P n m a'
_atom_sites_solution_hydrogens geom
_atom_sites_solution_primary direct
_atom_sites_solution_secondary difmap
_audit_creation_method SHELXL-97
_cell_angle_alpha 90.00
_cell_angle_beta 90.00
_cell_angle_gamma 90.00
_cell_formula_units_Z 4
_cell_length_a 15.3251(8)
_cell_length_b 13.9017(7)
_cell_length_c 8.7026(5)
_cell_measurement_reflns_used 3946
_cell_measurement_temperature 223(2)
_cell_measurement_theta_max 30.28
_cell_measurement_theta_min 2.69
_cell_volume 1854.04(17)
_computing_cell_refinement 'Bruker SMART'
_computing_data_collection 'Bruker SMART'
_computing_data_reduction 'Bruker SHELXTL'
_computing_molecular_graphics 'Bruker SHELXTL'
_computing_publication_material 'Bruker SHELXTL'
_computing_structure_refinement 'Bruker SHELXTL'
_computing_structure_solution 'Bruker SHELXTL'
_diffrn_ambient_temperature 223(2)
_diffrn_measured_fraction_theta_full 0.968
_diffrn_measured_fraction_theta_max 0.968
_diffrn_measurement_device_type 'CCD area detector'
_diffrn_measurement_method 'phi and omega scans'
_diffrn_radiation_monochromator graphite
_diffrn_radiation_source 'fine-focus sealed tube'
_diffrn_radiation_type MoK\a
_diffrn_radiation_wavelength 0.71073
_diffrn_reflns_av_R_equivalents 0.0517
_diffrn_reflns_av_sigmaI/netI 0.0364
_diffrn_reflns_limit_h_max 21
_diffrn_reflns_limit_h_min 0
_diffrn_reflns_limit_k_max 19
_diffrn_reflns_limit_k_min 0
_diffrn_reflns_limit_l_max 12
_diffrn_reflns_limit_l_min 0
_diffrn_reflns_number 14849
_diffrn_reflns_theta_full 30.53
_diffrn_reflns_theta_max 30.53
_diffrn_reflns_theta_min 2.66
_exptl_absorpt_coefficient_mu 1.352
_exptl_absorpt_correction_T_max 0.868576
_exptl_absorpt_correction_T_min 0.704071
_exptl_absorpt_correction_type sadabs
_exptl_crystal_colour black
_exptl_crystal_density_diffrn 1.632
_exptl_crystal_density_method 'not measured'
_exptl_crystal_description prism
_exptl_crystal_F_000 928
_exptl_crystal_size_max 0.14
_exptl_crystal_size_mid 0.14
_exptl_crystal_size_min 0.14
_refine_diff_density_max 1.019
_refine_diff_density_min -0.635
_refine_diff_density_rms 0.108
_refine_ls_extinction_method none
_refine_ls_goodness_of_fit_ref 1.057
_refine_ls_hydrogen_treatment mixed
_refine_ls_matrix_type full
_refine_ls_number_parameters 103
_refine_ls_number_reflns 2850
_refine_ls_number_restraints 0
_refine_ls_restrained_S_all 1.057
_refine_ls_R_factor_all 0.0491
_refine_ls_R_factor_gt 0.0383
_refine_ls_shift/su_max 0.029
_refine_ls_shift/su_mean 0.002
_refine_ls_structure_factor_coef Fsqd
_refine_ls_weighting_details 'calc w=1/[\s^2^(Fo^2^)+(0.0406P)^2^+0.0000P] where P=(Fo^2^+2Fc^2^)/3'
_refine_ls_weighting_scheme calc
_refine_ls_wR_factor_gt 0.0797
_refine_ls_wR_factor_ref 0.0839
_reflns_number_gt 2450
_reflns_number_total 2850
_reflns_threshold_expression >2sigma(I)
_cod_data_source_file ic061781tsi20060920_065925_02.cif
_cod_data_source_block et5
_cod_depositor_comments
;
The following automatic conversions were performed:
'_symmetry_cell_setting' value 'Orthorhombic' changed to 'orthorhombic'
according to '/home/saulius/struct/CIF-dictionaries/cif_core.dic'
dictionary named 'cif_core.dic' version 2.4.1 from 2010-06-29.

Automatic conversion script
Id: cif_fix_enum 1527 2010-12-29 10:47:43Z saulius 
;
_cod_database_code 4307246

loop_
_symmetry_equiv_pos_as_xyz
'x, y, z'
'-x+1/2, -y, z+1/2'
'-x, y+1/2, -z'
'x+1/2, -y+1/2, -z+1/2'
'-x, -y, -z'
'x-1/2, y, -z-1/2'
'x, -y-1/2, z'
'-x-1/2, y-1/2, z-1/2'

loop_
_atom_site_label
_atom_site_type_symbol
_atom_site_fract_x
_atom_site_fract_y
_atom_site_fract_z
_atom_site_U_iso_or_equiv
_atom_site_adp_type
_atom_site_occupancy
_atom_site_symmetry_multiplicity
_atom_site_calc_flag
_atom_site_refinement_flags
_atom_site_disorder_assembly
_atom_site_disorder_group
Ru1 Ru 0.274796(17) 0.2500 0.38003(3) 0.01969(9) Uani 1 2 d S . .
S1 S 0.21880(5) 0.15159(5) 0.57847(7) 0.03035(15) Uani 1 1 d . . .
Cl1 Cl 0.39045(5) 0.13277(6) 0.39660(9) 0.0439(2) Uani 1 1 d . . .
N1 N 0.1216(2) 0.2500 0.7857(3) 0.0342(7) Uani 1 2 d S . .
C1 C 0.1769(2) 0.2500 0.6690(4) 0.0260(7) Uani 1 2 d S . .
C2 C 0.0889(2) 0.1585(3) 0.8471(3) 0.0473(8) Uani 1 1 d . . .
H2A H 0.0710 0.1682 0.9541 0.057 Uiso 1 1 calc R . .
H2B H 0.1366 0.1115 0.8468 0.057 Uiso 1 1 calc R . .
C3 C 0.0124(2) 0.1173(3) 0.7577(4) 0.0730(13) Uani 1 1 d . . .
H3A H -0.0054 0.0568 0.8036 0.110 Uiso 1 1 calc R . .
H3B H 0.0297 0.1065 0.6519 0.110 Uiso 1 1 calc R . .
H3C H -0.0360 0.1622 0.7607 0.110 Uiso 1 1 calc R . .
C10 C 0.26628(16) 0.19953(19) 0.1256(3) 0.0268(5) Uani 1 1 d . . .
C11 C 0.3279(2) 0.1371(2) 0.0368(3) 0.0423(7) Uani 1 1 d . . .
H11A H 0.3145 0.0700 0.0564 0.063 Uiso 1 1 calc R . .
H11B H 0.3873 0.1505 0.0687 0.063 Uiso 1 1 calc R . .
H11C H 0.3218 0.1503 -0.0721 0.063 Uiso 1 1 calc R . .
C20 C 0.19450(16) 0.16661(17) 0.2158(3) 0.0246(5) Uani 1 1 d . . .
C21 C 0.1673(2) 0.0639(2) 0.2343(3) 0.0441(8) Uani 1 1 d . . .
H21A H 0.1166 0.0606 0.3009 0.066 Uiso 1 1 calc R . .
H21B H 0.2148 0.0274 0.2795 0.066 Uiso 1 1 calc R . .
H21C H 0.1529 0.0371 0.1346 0.066 Uiso 1 1 calc R . .
C30 C 0.1474(2) 0.2500 0.2697(4) 0.0251(7) Uani 1 2 d S . .
C31 C 0.0603(2) 0.2500 0.3442(5) 0.0385(9) Uani 1 2 d S . .
H31A H 0.0436 0.1845 0.3686 0.058 Uiso 0.50 1 calc PR . .
H31B H 0.0177 0.2778 0.2748 0.058 Uiso 0.50 1 calc PR . .
H31C H 0.0627 0.2877 0.4379 0.058 Uiso 0.50 1 calc PR . .

loop_
_atom_site_aniso_label
_atom_site_aniso_U_11
_atom_site_aniso_U_22
_atom_site_aniso_U_33
_atom_site_aniso_U_23
_atom_site_aniso_U_13
_atom_site_aniso_U_12
Ru1 0.01771(14) 0.02234(14) 0.01903(14) 0.000 -0.00124(10) 0.000
S1 0.0362(4) 0.0283(3) 0.0265(3) 0.0054(2) 0.0033(3) 0.0010(3)
Cl1 0.0329(4) 0.0536(5) 0.0451(4) 0.0130(3) 0.0037(3) 0.0194(3)
N1 0.0265(16) 0.055(2) 0.0213(15) 0.000 -0.0002(13) 0.000
C1 0.0214(17) 0.038(2) 0.0184(15) 0.000 -0.0035(13) 0.000
C2 0.0385(17) 0.078(2) 0.0250(14) 0.0123(14) 0.0033(12) -0.0132(16)
C3 0.058(2) 0.113(4) 0.047(2) 0.012(2) -0.0047(18) -0.046(2)
C10 0.0279(13) 0.0317(13) 0.0208(11) -0.0039(9) -0.0053(10) 0.0024(10)
C11 0.0457(18) 0.0480(18) 0.0332(15) -0.0117(13) 0.0021(13) 0.0117(14)
C20 0.0282(12) 0.0238(12) 0.0218(11) -0.0017(9) -0.0029(10) -0.0041(10)
C21 0.065(2) 0.0298(15) 0.0380(16) -0.0025(12) -0.0028(15) -0.0189(14)
C30 0.0183(16) 0.0335(19) 0.0236(17) 0.000 -0.0021(13) 0.000
C31 0.0204(18) 0.062(3) 0.033(2) 0.000 -0.0017(16) 0.000

loop_
_atom_type_symbol
_atom_type_description
_atom_type_scat_dispersion_real
_atom_type_scat_dispersion_imag
_atom_type_scat_source
C C 0.0033 0.0016 'International Tables Vol C Tables 4.2.6.8 and 6.1.1.4'
H H 0.0000 0.0000 'International Tables Vol C Tables 4.2.6.8 and 6.1.1.4'
N N 0.0061 0.0033 'International Tables Vol C Tables 4.2.6.8 and 6.1.1.4'
S S 0.1246 0.1234 'International Tables Vol C Tables 4.2.6.8 and 6.1.1.4'
Cl Cl 0.1484 0.1585 'International Tables Vol C Tables 4.2.6.8 and 6.1.1.4'
Ru Ru -1.2594 0.8363 'International Tables Vol C Tables 4.2.6.8 and 6.1.1.4'

loop_
_geom_angle_atom_site_label_1
_geom_angle_atom_site_label_2
_geom_angle_atom_site_label_3
_geom_angle
_geom_angle_site_symmetry_1
_geom_angle_site_symmetry_3
_geom_angle_publ_flag
C30 Ru1 C20 38.40(8) . . ?
C30 Ru1 C20 38.40(8) . 7_565 ?
C20 Ru1 C20 63.16(13) . 7_565 ?
C30 Ru1 C10 61.94(10) . . ?
C20 Ru1 C10 36.52(9) . . ?
C20 Ru1 C10 60.81(9) 7_565 . ?
C30 Ru1 C10 61.94(10) . 7_565 ?
C20 Ru1 C10 60.81(9) . 7_565 ?
C20 Ru1 C10 36.52(9) 7_565 7_565 ?
C10 Ru1 C10 35.10(13) . 7_565 ?
C30 Ru1 S1 89.81(8) . . ?
C20 Ru1 S1 88.10(7) . . ?
C20 Ru1 S1 124.95(7) 7_565 . ?
C10 Ru1 S1 120.02(7) . . ?
C10 Ru1 S1 148.14(6) 7_565 . ?
C30 Ru1 S1 89.81(8) . 7_565 ?
C20 Ru1 S1 124.95(7) . 7_565 ?
C20 Ru1 S1 88.10(7) 7_565 7_565 ?
C10 Ru1 S1 148.14(6) . 7_565 ?
C10 Ru1 S1 120.02(7) 7_565 7_565 ?
S1 Ru1 S1 70.70(3) . 7_565 ?
C30 Ru1 Cl1 133.30(4) . 7_565 ?
C20 Ru1 Cl1 143.21(7) . 7_565 ?
C20 Ru1 Cl1 95.35(7) 7_565 7_565 ?
C10 Ru1 Cl1 107.57(7) . 7_565 ?
C10 Ru1 Cl1 83.94(6) 7_565 7_565 ?
S1 Ru1 Cl1 127.87(3) . 7_565 ?
S1 Ru1 Cl1 80.33(3) 7_565 7_565 ?
C30 Ru1 Cl1 133.30(4) . . ?
C20 Ru1 Cl1 95.35(7) . . ?
C20 Ru1 Cl1 143.21(7) 7_565 . ?
C10 Ru1 Cl1 83.94(6) . . ?
C10 Ru1 Cl1 107.57(7) 7_565 . ?
S1 Ru1 Cl1 80.33(3) . . ?
S1 Ru1 Cl1 127.87(3) 7_565 . ?
Cl1 Ru1 Cl1 85.01(4) 7_565 . ?
C1 S1 Ru1 90.57(10) . . ?
C1 N1 C2 119.88(17) . 7_565 ?
C1 N1 C2 119.88(17) . . ?
C2 N1 C2 120.1(3) 7_565 . ?
N1 C1 S1 126.61(10) . 7_565 ?
N1 C1 S1 126.61(10) . . ?
S1 C1 S1 106.78(19) 7_565 . ?
N1 C2 C3 113.8(3) . . ?
C10 C10 C20 108.71(14) 7_565 . ?
C10 C10 C11 125.42(16) 7_565 . ?
C20 C10 C11 125.8(2) . . ?
C10 C10 Ru1 72.45(6) 7_565 . ?
C20 C10 Ru1 67.43(13) . . ?
C11 C10 Ru1 129.08(18) . . ?
C10 C20 C30 107.9(2) . . ?
C10 C20 C21 125.5(2) . . ?
C30 C20 C21 126.3(2) . . ?
C10 C20 Ru1 76.05(14) . . ?
C30 C20 Ru1 69.39(15) . . ?
C21 C20 Ru1 125.81(18) . . ?
C20 C30 C20 106.8(3) 7_565 . ?
C20 C30 C31 126.29(15) 7_565 . ?
C20 C30 C31 126.29(15) . . ?
C20 C30 Ru1 72.21(16) 7_565 . ?
C20 C30 Ru1 72.21(16) . . ?
C31 C30 Ru1 127.9(3) . . ?

loop_
_geom_bond_atom_site_label_1
_geom_bond_atom_site_label_2
_geom_bond_distance
_geom_bond_site_symmetry_2
_geom_bond_publ_flag
Ru1 C30 2.176(3) . ?
Ru1 C20 2.214(2) . ?
Ru1 C20 2.214(2) 7_565 ?
Ru1 C10 2.327(2) . ?
Ru1 C10 2.327(2) 7_565 ?
Ru1 S1 2.3644(7) . ?
Ru1 S1 2.3644(7) 7_565 ?
Ru1 Cl1 2.4121(7) 7_565 ?
Ru1 Cl1 2.4121(7) . ?
S1 C1 1.704(2) . ?
N1 C1 1.323(4) . ?
N1 C2 1.468(3) 7_565 ?
N1 C2 1.468(3) . ?
C1 S1 1.704(2) 7_565 ?
C2 C3 1.520(4) . ?
C10 C10 1.403(5) 7_565 ?
C10 C20 1.427(3) . ?
C10 C11 1.497(4) . ?
C20 C30 1.444(3) . ?
C20 C21 1.496(3) . ?
C30 C20 1.444(3) 7_565 ?
C30 C31 1.483(5) . ?
